data_4115870
loop_
_publ_author_name
'Chuan He'
'Stephen J. Lippard'

_publ_section_title
;
 Modeling Carboxylate-Bridged Dinuclear Active Sites in Metalloenzymes
 Using a Novel Naphthyridine-Based Dinucleating Ligand
;
_journal_name_full 'Journal of the American Chemical Society'
_journal_page_first 184
_journal_page_last 185
_journal_paper_doi 10.1021/ja993125g
_journal_volume 122
_journal_year 2000
_chemical_formula_sum 'C36 H39 Cl2 N6 O12 P Zn2'
_chemical_formula_weight 980.34
_chemical_name_common '[Zn2(OH)(Ph2PO2)(BPAN)](ClO4)2 (5.H2O).'
_chemical_name_systematic
; 
 ? 
;
_space_group_IT_number 14
_symmetry_cell_setting monoclinic
_symmetry_space_group_name_Hall '-P 2ybc'
_symmetry_space_group_name_H-M 'P 1 21/c 1'
_atom_sites_solution_hydrogens geom
_atom_sites_solution_primary direct
_atom_sites_solution_secondary difmap
_audit_creation_method SHELXL-97
_cell_angle_alpha 90.00
_cell_angle_beta 108.5570(10)
_cell_angle_gamma 90.00
_cell_formula_units_Z 4
_cell_length_a 14.6962(6)
_cell_length_b 14.7253(7)
_cell_length_c 20.2001(9)
_cell_measurement_temperature 188(2)
_cell_volume 4144.1(3)
_computing_structure_refinement 'SHELXL-97 (Sheldrick, 1997)'
_computing_structure_solution 'SHELXS-97 (Sheldrick, 1990)'
_diffrn_ambient_temperature 188(2)
_diffrn_measured_fraction_theta_full 0.999
_diffrn_measured_fraction_theta_max 0.999
_diffrn_radiation_monochromator graphite
_diffrn_radiation_source 'fine-focus sealed tube'
_diffrn_radiation_type MoK\a
_diffrn_radiation_wavelength 0.71073
_diffrn_reflns_av_R_equivalents 0.0350
_diffrn_reflns_av_sigmaI/netI 0.0375
_diffrn_reflns_limit_h_max 13
_diffrn_reflns_limit_h_min -15
_diffrn_reflns_limit_k_max 12
_diffrn_reflns_limit_k_min -15
_diffrn_reflns_limit_l_max 21
_diffrn_reflns_limit_l_min -21
_diffrn_reflns_number 17102
_diffrn_reflns_theta_full 22.50
_diffrn_reflns_theta_max 22.50
_diffrn_reflns_theta_min 2.01
_exptl_absorpt_coefficient_mu 1.393
_exptl_crystal_density_diffrn 1.571
_exptl_crystal_F_000 2008
_refine_diff_density_max 1.208
_refine_diff_density_min -1.590
_refine_diff_density_rms 0.108
_refine_ls_extinction_method none
_refine_ls_goodness_of_fit_ref 1.650
_refine_ls_hydrogen_treatment mixed
_refine_ls_matrix_type full
_refine_ls_number_parameters 561
_refine_ls_number_reflns 5422
_refine_ls_number_restraints 0
_refine_ls_restrained_S_all 1.650
_refine_ls_R_factor_all 0.1001
_refine_ls_R_factor_gt 0.0770
_refine_ls_shift/su_max 0.126
_refine_ls_shift/su_mean 0.007
_refine_ls_structure_factor_coef Fsqd
_refine_ls_weighting_details 'calc w=1/[\s^2^(Fo^2^)+(0.1000P)^2^+0.0000P] where P=(Fo^2^+2Fc^2^)/3'
_refine_ls_weighting_scheme calc
_refine_ls_wR_factor_gt 0.2141
_refine_ls_wR_factor_ref 0.2237
_reflns_number_gt 4108
_reflns_number_total 5422
_reflns_threshold_expression >2sigma(I)
_cod_data_source_file ja993125g_5.cif
_cod_data_source_block '[Zn2(OH)(Ph2PO2)(BPAN)](ClO4)2'
_cod_database_code 4115870

loop_
_symmetry_equiv_pos_as_xyz
'x, y, z'
'-x, y+1/2, -z+1/2'
'-x, -y, -z'
'x, -y-1/2, z-1/2'

loop_
_atom_site_label
_atom_site_type_symbol
_atom_site_fract_x
_atom_site_fract_y
_atom_site_fract_z
_atom_site_U_iso_or_equiv
_atom_site_adp_type
_atom_site_occupancy
_atom_site_symmetry_multiplicity
_atom_site_calc_flag
_atom_site_refinement_flags
_atom_site_disorder_assembly
_atom_site_disorder_group
Zn1 Zn 0.25932(6) 0.05471(6) 0.20328(4) 0.0509(3) Uani 1 1 d . . .
Zn2 Zn 0.16041(6) 0.22660(6) 0.10225(5) 0.0563(4) Uani 1 1 d . . .
O1 O 0.1426(3) 0.1101(3) 0.1414(3) 0.0501(12) Uani 1 1 d . . .
N1 N 0.2737(5) 0.1705(7) 0.2857(4) 0.079(2) Uani 1 1 d . . .
N2 N 0.1989(6) 0.2946(6) 0.2144(6) 0.083(3) Uani 1 1 d . . .
N3 N 0.2880(6) -0.0135(7) 0.2965(4) 0.083(2) Uani 1 1 d . . .
N4 N 0.2416(5) -0.0714(4) 0.1477(4) 0.0592(18) Uani 1 1 d . . .
N5 N 0.1335(8) 0.3641(6) 0.0815(6) 0.116(3) Uani 1 1 d . . .
N6 N 0.0907(4) 0.1905(5) -0.0058(3) 0.0577(17) Uani 1 1 d . . .
C1 C 0.3245(9) 0.1317(13) 0.3498(5) 0.116(5) Uani 1 1 d . . .
C2 C 0.3392(15) 0.1900(16) 0.4100(8) 0.164(9) Uani 1 1 d . . .
H2A H 0.3665 0.1640 0.4550 0.197 Uiso 1 1 calc R . .
C3 C 0.3175(15) 0.2750(17) 0.4060(10) 0.164(10) Uani 1 1 d . . .
H3A H 0.3358 0.3109 0.4472 0.197 Uiso 1 1 calc R . .
C4 C 0.2344(14) 0.4063(16) 0.3287(13) 0.166(10) Uani 1 1 d . . .
H4A H 0.2457 0.4449 0.3682 0.199 Uiso 1 1 calc R . .
C5 C 0.1881(14) 0.4423(12) 0.2637(13) 0.151(8) Uani 1 1 d . . .
H5A H 0.1679 0.5038 0.2557 0.181 Uiso 1 1 calc R . .
C6 C 0.1742(9) 0.3770(10) 0.2107(8) 0.099(4) Uani 1 1 d . . .
C7 C 0.2476(8) 0.2593(10) 0.2812(7) 0.092(4) Uani 1 1 d . . .
C8 C 0.2657(11) 0.3169(13) 0.3398(9) 0.131(6) Uani 1 1 d . . .
C9 C 0.3513(10) 0.0373(11) 0.3502(6) 0.112(4) Uani 1 1 d . . .
H9A H 0.4164 0.0335 0.3459 0.134 Uiso 1 1 calc R . .
H9B H 0.3540 0.0102 0.3956 0.134 Uiso 1 1 calc R . .
C10 C 0.3223(9) -0.1093(10) 0.2941(6) 0.111(5) Uani 1 1 d . . .
H10A H 0.3807 -0.1082 0.2797 0.133 Uiso 1 1 calc R . .
H10B H 0.3402 -0.1356 0.3416 0.133 Uiso 1 1 calc R . .
C11 C 0.2498(8) -0.1686(7) 0.2456(7) 0.095(3) Uani 1 1 d . . .
H11A H 0.2690 -0.2325 0.2575 0.114 Uiso 1 1 calc R . .
H11B H 0.1878 -0.1592 0.2541 0.114 Uiso 1 1 calc R . .
C12 C 0.2344(6) -0.1556(6) 0.1708(6) 0.074(3) Uani 1 1 d . . .
C13 C 0.2073(8) -0.2283(7) 0.1247(9) 0.094(4) Uani 1 1 d . . .
H13A H 0.2013 -0.2873 0.1420 0.113 Uiso 1 1 calc R . .
C14 C 0.1901(9) -0.2160(10) 0.0584(11) 0.131(7) Uani 1 1 d . . .
H14A H 0.1728 -0.2666 0.0278 0.157 Uiso 1 1 calc R . .
C15 C 0.1964(6) -0.1313(8) 0.0311(6) 0.087(3) Uani 1 1 d . . .
H15A H 0.1826 -0.1220 -0.0177 0.105 Uiso 1 1 calc R . .
C16 C 0.2235(7) -0.0611(6) 0.0779(5) 0.073(3) Uani 1 1 d . . .
H16A H 0.2299 -0.0023 0.0606 0.087 Uiso 1 1 calc R . .
C17 C 0.1184(11) 0.4113(8) 0.1393(12) 0.153(8) Uani 1 1 d . . .
H17A H 0.0493 0.4083 0.1342 0.184 Uiso 1 1 calc R . .
H17B H 0.1349 0.4760 0.1363 0.184 Uiso 1 1 calc R . .
C18 C 0.0707(10) 0.3824(8) 0.0069(10) 0.141(6) Uani 1 1 d . . .
H18A H 0.0061 0.3563 -0.0006 0.169 Uiso 1 1 calc R . .
H18B H 0.0634 0.4487 -0.0009 0.169 Uiso 1 1 calc R . .
C19 C 0.1131(9) 0.3422(8) -0.0437(7) 0.111(4) Uani 1 1 d . . .
H19A H 0.0937 0.3784 -0.0873 0.133 Uiso 1 1 calc R . .
H19B H 0.1840 0.3441 -0.0241 0.133 Uiso 1 1 calc R . .
C20 C 0.0818(6) 0.2482(7) -0.0597(6) 0.081(3) Uani 1 1 d . . .
C21 C 0.0446(7) 0.2128(10) -0.1286(6) 0.098(4) Uani 1 1 d . . .
H21A H 0.0384 0.2520 -0.1671 0.117 Uiso 1 1 calc R . .
C22 C 0.0186(7) 0.1272(11) -0.1404(6) 0.093(4) Uani 1 1 d . . .
H22A H -0.0057 0.1049 -0.1869 0.112 Uiso 1 1 calc R . .
C23 C 0.0266(6) 0.0722(7) -0.0865(5) 0.075(3) Uani 1 1 d . . .
H23A H 0.0070 0.0106 -0.0947 0.090 Uiso 1 1 calc R . .
C24 C 0.0631(6) 0.1036(6) -0.0193(4) 0.061(2) Uani 1 1 d . . .
H24A H 0.0689 0.0631 0.0184 0.074 Uiso 1 1 calc R . .
C25 C 0.4359(5) 0.2610(6) 0.2189(5) 0.059(2) Uani 1 1 d . A .
C26 C 0.4951(5) 0.2282(7) 0.2814(5) 0.073(3) Uani 1 1 d . . .
H26A H 0.5088 0.1651 0.2872 0.087 Uiso 1 1 calc R . .
C27 C 0.5343(7) 0.2872(11) 0.3354(7) 0.101(4) Uani 1 1 d . . .
H27A H 0.5757 0.2642 0.3784 0.122 Uiso 1 1 calc R . .
C28 C 0.5158(9) 0.3773(12) 0.3293(8) 0.117(5) Uani 1 1 d . . .
H28A H 0.5422 0.4162 0.3683 0.140 Uiso 1 1 calc R . .
C29 C 0.4578(8) 0.4135(8) 0.2657(9) 0.108(4) Uani 1 1 d . . .
H29A H 0.4468 0.4771 0.2602 0.129 Uiso 1 1 calc R . .
C30 C 0.4172(6) 0.3547(6) 0.2115(6) 0.082(3) Uani 1 1 d . . .
H30A H 0.3759 0.3777 0.1685 0.099 Uiso 1 1 calc R . .
C31A C 0.4778(16) 0.1908(15) 0.1109(12) 0.038(5) Uani 0.539(17) 1 d P A 1
C32A C 0.4754(16) 0.2638(16) 0.0672(9) 0.064(6) Uani 0.539(17) 1 d P A 1
C33A C 0.5518(15) 0.2729(16) 0.0369(10) 0.069(6) Uani 0.539(17) 1 d P A 1
C34A C 0.620(3) 0.206(4) 0.0554(19) 0.071(9) Uani 0.539(17) 1 d P A 1
C35A C 0.6224(16) 0.1426(15) 0.0947(18) 0.112(11) Uani 0.539(17) 1 d P A 1
C36A C 0.5482(16) 0.1309(12) 0.1239(13) 0.088(7) Uani 0.539(17) 1 d P A 1
C31B C 0.461(2) 0.152(2) 0.0928(13) 0.053(8) Uani 0.461(17) 1 d P A 2
C32B C 0.5231(19) 0.229(4) 0.0855(16) 0.13(2) Uani 0.461(17) 1 d P A 2
C33B C 0.591(4) 0.197(8) 0.033(3) 0.12(3) Uani 0.461(17) 1 d P A 2
C34B C 0.581(3) 0.103(3) 0.0206(19) 0.123(11) Uani 0.461(17) 1 d P A 2
C35B C 0.5167(17) 0.0417(17) 0.0257(12) 0.088(8) Uani 0.461(17) 1 d P . 2
C36B C 0.4605(16) 0.0677(16) 0.0642(11) 0.072(7) Uani 0.461(17) 1 d P A 2
P1 P 0.38354(13) 0.18561(14) 0.14806(11) 0.0488(5) Uani 1 1 d . . .
O2 O 0.3713(3) 0.0941(3) 0.1771(3) 0.0498(12) Uani 1 1 d . A .
O3 O 0.2935(3) 0.2273(4) 0.0982(3) 0.0585(14) Uani 1 1 d . A .
Cl1 Cl -0.0659(3) 0.1980(4) 0.1677(3) 0.0812(16) Uiso 0.685(8) 1 d P B 3
O4 O -0.0554(8) 0.2879(8) 0.2012(6) 0.097(3) Uiso 0.685(8) 1 d P B 3
O5 O -0.1575(13) 0.1535(13) 0.1465(9) 0.150(6) Uiso 0.685(8) 1 d P B 3
O6 O -0.0301(7) 0.2242(6) 0.1063(5) 0.083(3) Uiso 0.685(8) 1 d P B 3
O7 O 0.0053(7) 0.1395(7) 0.2154(5) 0.091(3) Uiso 0.685(8) 1 d P B 3
Cl1B Cl -0.0802(6) 0.1588(6) 0.1968(5) 0.073(3) Uiso 0.315(8) 1 d P B 4
O4B O -0.0539(8) 0.2328(10) 0.1615(6) 0.014(4) Uiso 0.315(8) 1 d P B 4
O5B O -0.1059(15) 0.1478(15) 0.2572(11) 0.092(7) Uiso 0.315(8) 1 d P B 4
O6B O -0.1649(13) 0.2073(14) 0.1404(9) 0.061(5) Uiso 0.315(8) 1 d P B 4
O7B O -0.083(3) 0.089(3) 0.1525(18) 0.160(13) Uiso 0.315(8) 1 d P B 4
Cl2 Cl 0.32133(19) -0.45680(18) 0.05516(14) 0.0835(7) Uiso 1 1 d . . .
O8 O 0.3199(6) -0.5490(6) 0.0338(4) 0.121(3) Uiso 1 1 d . . .
O9 O 0.2843(8) -0.4012(8) -0.0014(6) 0.168(4) Uiso 1 1 d . . .
O10 O 0.2651(12) -0.4561(10) 0.1029(8) 0.118(4) Uiso 0.60 1 d P . .
O10B O 0.223(2) -0.4399(18) 0.0393(16) 0.155(9) Uiso 0.40 1 d P . .
O11 O 0.4107(12) -0.4313(10) 0.0878(8) 0.130(5) Uiso 0.60 1 d P . .
O11B O 0.336(2) -0.4383(16) 0.1241(14) 0.137(8) Uiso 0.40 1 d P . .
O1S O 0.1458(7) -0.4479(6) -0.1299(5) 0.133(3) Uiso 1 1 d . . .

loop_
_atom_site_aniso_label
_atom_site_aniso_U_11
_atom_site_aniso_U_22
_atom_site_aniso_U_33
_atom_site_aniso_U_23
_atom_site_aniso_U_13
_atom_site_aniso_U_12
Zn1 0.0583(6) 0.0513(6) 0.0490(5) 0.0006(4) 0.0253(4) -0.0089(4)
Zn2 0.0359(5) 0.0452(6) 0.0836(7) -0.0043(5) 0.0132(4) 0.0010(4)
O1 0.049(3) 0.042(3) 0.063(3) -0.006(2) 0.022(2) -0.008(2)
N1 0.063(5) 0.102(7) 0.086(6) -0.037(5) 0.047(4) -0.040(5)
N2 0.062(5) 0.059(6) 0.150(9) -0.041(6) 0.065(6) -0.028(4)
N3 0.082(5) 0.119(7) 0.049(4) 0.012(5) 0.024(4) -0.011(5)
N4 0.058(4) 0.042(4) 0.083(5) 0.006(4) 0.031(4) -0.005(3)
N5 0.132(8) 0.051(5) 0.151(9) 0.004(6) 0.027(7) 0.031(5)
N6 0.037(3) 0.062(5) 0.069(4) 0.015(4) 0.010(3) 0.001(3)
C1 0.099(8) 0.214(16) 0.048(7) -0.042(9) 0.040(6) -0.095(10)
C2 0.219(19) 0.21(2) 0.075(9) -0.049(13) 0.063(10) -0.128(18)
C3 0.181(16) 0.25(3) 0.095(12) -0.092(16) 0.086(12) -0.145(19)
C4 0.157(17) 0.16(2) 0.24(2) -0.132(19) 0.133(17) -0.105(15)
C5 0.155(16) 0.093(11) 0.23(2) -0.089(15) 0.102(17) -0.052(10)
C6 0.080(8) 0.085(10) 0.149(12) -0.022(9) 0.059(8) -0.023(7)
C7 0.079(7) 0.130(11) 0.094(8) -0.059(8) 0.066(7) -0.067(7)
C8 0.145(12) 0.141(13) 0.149(14) -0.100(12) 0.105(11) -0.104(11)
C9 0.113(10) 0.153(13) 0.077(8) 0.010(9) 0.041(7) -0.027(10)
C10 0.116(10) 0.146(12) 0.083(8) 0.078(8) 0.048(7) 0.065(9)
C11 0.087(8) 0.068(7) 0.127(10) 0.025(7) 0.029(7) 0.008(6)
C12 0.058(5) 0.060(7) 0.117(8) 0.007(6) 0.045(5) 0.003(5)
C13 0.092(8) 0.044(6) 0.175(13) -0.021(8) 0.084(9) -0.008(5)
C14 0.072(8) 0.092(11) 0.25(2) -0.093(13) 0.085(11) -0.015(7)
C15 0.062(6) 0.085(8) 0.112(8) -0.056(7) 0.024(5) 0.001(5)
C16 0.073(6) 0.060(6) 0.092(7) -0.010(5) 0.035(5) 0.002(5)
C17 0.119(11) 0.045(7) 0.33(3) -0.048(12) 0.120(15) -0.007(7)
C18 0.098(9) 0.054(7) 0.236(18) 0.024(9) 0.006(11) 0.027(7)
C19 0.104(9) 0.065(8) 0.150(11) 0.048(8) 0.021(8) 0.014(7)
C20 0.047(5) 0.083(7) 0.099(8) 0.045(6) 0.002(5) 0.011(5)
C21 0.061(6) 0.145(12) 0.077(8) 0.053(8) 0.008(6) 0.017(7)
C22 0.053(6) 0.154(12) 0.066(7) 0.018(8) 0.011(5) -0.009(7)
C23 0.059(6) 0.096(7) 0.071(6) -0.005(6) 0.024(5) -0.015(5)
C24 0.060(5) 0.069(6) 0.059(5) 0.008(5) 0.024(4) -0.007(5)
C25 0.032(4) 0.064(6) 0.080(6) 0.007(5) 0.015(4) -0.012(4)
C26 0.034(4) 0.080(6) 0.097(7) -0.001(6) 0.011(5) -0.013(4)
C27 0.054(6) 0.139(12) 0.104(9) -0.026(9) 0.014(6) -0.026(7)
C28 0.063(7) 0.144(14) 0.143(12) -0.073(11) 0.034(8) -0.047(8)
C29 0.070(7) 0.066(7) 0.193(14) -0.043(9) 0.051(9) -0.037(6)
C30 0.050(5) 0.063(6) 0.137(9) 0.016(6) 0.034(6) -0.009(5)
C31A 0.029(11) 0.041(12) 0.039(12) -0.013(9) 0.004(9) -0.014(9)
C32A 0.043(13) 0.114(16) 0.027(10) 0.003(9) 0.000(9) -0.021(12)
C33A 0.068(13) 0.094(16) 0.057(11) -0.002(11) 0.038(10) -0.006(11)
C34A 0.07(2) 0.11(2) 0.04(2) -0.021(19) 0.028(17) 0.011(18)
C35A 0.089(16) 0.061(13) 0.24(3) -0.002(18) 0.12(2) 0.001(12)
C36A 0.097(17) 0.061(12) 0.136(19) 0.027(12) 0.077(16) 0.028(11)
C31B 0.042(14) 0.09(3) 0.022(13) 0.007(13) 0.000(10) -0.027(16)
C32B 0.029(15) 0.32(6) 0.050(17) -0.02(2) 0.008(14) -0.07(3)
C33B 0.09(3) 0.22(7) 0.04(3) 0.02(4) 0.01(2) -0.02(4)
C34B 0.11(2) 0.13(3) 0.13(3) -0.02(3) 0.04(2) 0.03(2)
C35B 0.082(17) 0.096(19) 0.106(18) 0.017(13) 0.060(15) 0.024(15)
C36B 0.091(16) 0.078(17) 0.068(13) 0.029(13) 0.055(12) 0.016(12)
P1 0.0368(10) 0.0532(13) 0.0603(12) 0.0128(10) 0.0209(9) 0.0004(9)
O2 0.056(3) 0.045(3) 0.057(3) 0.006(2) 0.030(2) 0.002(2)
O3 0.036(3) 0.066(4) 0.071(3) 0.015(3) 0.015(2) -0.002(2)

loop_
_atom_type_symbol
_atom_type_description
_atom_type_scat_dispersion_real
_atom_type_scat_dispersion_imag
_atom_type_scat_source
C C 0.0033 0.0016 'International Tables Vol C Tables 4.2.6.8 and 6.1.1.4'
H H 0.0000 0.0000 'International Tables Vol C Tables 4.2.6.8 and 6.1.1.4'
N N 0.0061 0.0033 'International Tables Vol C Tables 4.2.6.8 and 6.1.1.4'
O O 0.0106 0.0060 'International Tables Vol C Tables 4.2.6.8 and 6.1.1.4'
P P 0.1023 0.0942 'International Tables Vol C Tables 4.2.6.8 and 6.1.1.4'
Cl Cl 0.1484 0.1585 'International Tables Vol C Tables 4.2.6.8 and 6.1.1.4'
Zn Zn 0.2839 1.4301 'International Tables Vol C Tables 4.2.6.8 and 6.1.1.4'

loop_
_geom_angle_atom_site_label_1
_geom_angle_atom_site_label_2
_geom_angle_atom_site_label_3
_geom_angle
_geom_angle_site_symmetry_3
O1 Zn1 O2 110.2(2) .
O1 Zn1 N3 132.3(3) .
O2 Zn1 N3 116.4(3) .
O1 Zn1 N4 95.2(2) .
O2 Zn1 N4 95.0(2) .
N3 Zn1 N4 90.7(3) .
O1 Zn1 N1 90.8(3) .
O2 Zn1 N1 94.7(2) .
N3 Zn1 N1 76.1(4) .
N4 Zn1 N1 166.1(3) .
O1 Zn2 O3 106.5(2) .
O1 Zn2 N5 154.3(4) .
O3 Zn2 N5 96.5(3) .
O1 Zn2 N6 96.4(2) .
O3 Zn2 N6 96.7(2) .
N5 Zn2 N6 92.1(4) .
O1 Zn2 N2 90.4(3) .
O3 Zn2 N2 95.6(2) .
N5 Zn2 N2 75.8(4) .
N6 Zn2 N2 163.6(3) .
Zn2 O1 Zn1 115.2(2) .
C7 N1 C1 120.8(11) .
C7 N1 Zn1 133.9(8) .
C1 N1 Zn1 105.2(9) .
C6 N2 C7 117.4(12) .
C6 N2 Zn2 111.8(10) .
C7 N2 Zn2 130.7(7) .
C9 N3 C10 112.2(10) .
C9 N3 Zn1 109.9(7) .
C10 N3 Zn1 113.7(6) .
C12 N4 C16 117.0(8) .
C12 N4 Zn1 129.0(7) .
C16 N4 Zn1 113.5(5) .
C17 N5 C18 121.2(12) .
C17 N5 Zn2 112.1(9) .
C18 N5 Zn2 112.9(8) .
C24 N6 C20 119.2(8) .
C24 N6 Zn2 117.1(5) .
C20 N6 Zn2 123.4(7) .
N1 C1 C9 117.6(10) .
N1 C1 C2 115.5(17) .
C9 C1 C2 126.8(16) .
C3 C2 C1 124(2) .
C2 C3 C8 121.2(17) .
C5 C4 C8 123.8(18) .
C4 C5 C6 111.7(19) .
N2 C6 C5 130.0(17) .
N2 C6 C17 116.1(12) .
C5 C6 C17 113.8(16) .
N1 C7 N2 117.8(9) .
N1 C7 C8 123.3(16) .
N2 C7 C8 119.0(16) .
C4 C8 C7 118(2) .
C4 C8 C3 127.1(16) .
C7 C8 C3 114.9(18) .
N3 C9 C1 113.4(11) .
C11 C10 N3 113.3(9) .
C12 C11 C10 116.6(9) .
N4 C12 C13 121.1(11) .
N4 C12 C11 118.3(9) .
C13 C12 C11 120.4(10) .
C14 C13 C12 120.3(12) .
C13 C14 C15 121.7(12) .
C16 C15 C14 116.6(12) .
N4 C16 C15 123.3(10) .
N5 C17 C6 116.1(11) .
C19 C18 N5 110.9(10) .
C20 C19 C18 111.1(11) .
N6 C20 C21 117.7(10) .
N6 C20 C19 118.2(10) .
C21 C20 C19 124.0(11) .
C22 C21 C20 121.9(10) .
C21 C22 C23 119.2(11) .
C22 C23 C24 120.6(10) .
N6 C24 C23 121.3(8) .
C26 C25 C30 119.2(9) .
C26 C25 P1 120.4(7) .
C30 C25 P1 120.4(7) .
C27 C26 C25 119.5(10) .
C28 C27 C26 121.9(12) .
C27 C28 C29 120.1(12) .
C30 C29 C28 118.3(11) .
C29 C30 C25 120.9(11) .
C36A C31A C32A 120(2) .
C36A C31A P1 123.7(18) .
C32A C31A P1 115.9(18) .
C31A C32A C33A 118(2) .
C34A C33A C32A 115(2) .
C35A C34A C33A 127(3) .
C34A C35A C36A 120(2) .
C31A C36A C35A 120(2) .
C36B C31B C32B 125(3) .
C36B C31B P1 124.0(19) .
C32B C31B P1 111(2) .
C31B C32B C33B 110(4) .
C34B C33B C32B 109(5) .
C35B C34B C33B 134(4) .
C34B C35B C36B 115(3) .
C34B C35B C35B 124(3) 3_655
C36B C35B C35B 118(3) 3_655
C35B C36B C31B 125(2) .
O2 P1 O3 115.8(3) .
O2 P1 C31A 114.2(8) .
O3 P1 C31A 109.6(8) .
O2 P1 C25 108.6(3) .
O3 P1 C25 110.1(4) .
C31A P1 C25 96.7(7) .
O2 P1 C31B 99.6(10) .
O3 P1 C31B 106.0(9) .
C31A P1 C31B 20.9(7) .
C25 P1 C31B 116.6(9) .
P1 O2 Zn1 125.7(3) .
P1 O3 Zn2 129.4(3) .
O5 Cl1 O7 109.6(10) .
O5 Cl1 O4 119.9(9) .
O7 Cl1 O4 106.2(6) .
O5 Cl1 O6 113.7(8) .
O7 Cl1 O6 108.9(6) .
O4 Cl1 O6 97.6(7) .
O7B Cl1B O5B 121.8(19) .
O7B Cl1B O4B 102.1(18) .
O5B Cl1B O4B 135.9(12) .
O7B Cl1B O6B 90.8(17) .
O5B Cl1B O6B 108.3(12) .
O4B Cl1B O6B 64.2(9) .
Cl1B O4B O6B 62.3(10) .
Cl1B O6B O4B 53.5(9) .
O11 Cl2 O11B 68.3(13) .
O11 Cl2 O9 108.3(9) .
O11B Cl2 O9 128.4(11) .
O11 Cl2 O10B 148.5(13) .
O11B Cl2 O10B 90.6(16) .
O9 Cl2 O10B 66.2(12) .
O11 Cl2 O8 109.8(8) .
O11B Cl2 O8 118.7(11) .
O9 Cl2 O8 110.8(6) .
O10B Cl2 O8 100.7(12) .
O11 Cl2 O10 110.5(10) .
O11B Cl2 O10 42.2(11) .
O9 Cl2 O10 112.9(8) .
O10B Cl2 O10 52.3(12) .
O8 Cl2 O10 104.5(7) .
Cl2 O9 O10B 57.9(12) .
O11B O10 O10B 119(3) .
O11B O10 Cl2 64.2(18) .
O10B O10 Cl2 61.6(15) .
O10 O10B Cl2 66.2(16) .
O10 O10B O9 116(2) .
Cl2 O10B O9 55.9(12) .
Cl2 O11 O11B 57.3(12) .
O10 O11B Cl2 73.5(19) .
O10 O11B O11 128(3) .
Cl2 O11B O11 54.4(11) .

loop_
_geom_bond_atom_site_label_1
_geom_bond_atom_site_label_2
_geom_bond_distance
_geom_bond_site_symmetry_2
Zn1 O1 1.950(5) .
Zn1 O2 1.968(5) .
Zn1 N3 2.055(7) .
Zn1 N4 2.142(7) .
Zn1 N1 2.345(8) .
Zn2 O1 1.942(5) .
Zn2 O3 1.983(5) .
Zn2 N5 2.079(9) .
Zn2 N6 2.161(7) .
Zn2 N2 2.375(10) .
N1 C7 1.358(15) .
N1 C1 1.396(16) .
N2 C6 1.262(15) .
N2 C7 1.409(15) .
N3 C9 1.400(15) .
N3 C10 1.504(15) .
N4 C12 1.342(11) .
N4 C16 1.358(11) .
N5 C17 1.435(18) .
N5 C18 1.520(17) .
N6 C24 1.344(10) .
N6 C20 1.355(11) .
C1 C9 1.444(19) .
C1 C2 1.45(2) .
C2 C3 1.29(3) .
C3 C8 1.45(3) .
C4 C5 1.38(3) .
C4 C8 1.39(3) .
C5 C6 1.405(19) .
C6 C17 1.50(2) .
C7 C8 1.412(15) .
C10 C11 1.480(16) .
C11 C12 1.468(14) .
C12 C13 1.391(15) .
C13 C14 1.30(2) .
C14 C15 1.378(19) .
C15 C16 1.372(12) .
C18 C19 1.480(19) .
C19 C20 1.461(15) .
C20 C21 1.422(16) .
C21 C22 1.317(16) .
C22 C23 1.332(14) .
C23 C24 1.372(12) .
C25 C26 1.373(12) .
C25 C30 1.406(12) .
C25 P1 1.781(9) .
C26 C27 1.370(15) .
C27 C28 1.352(18) .
C28 C29 1.402(19) .
C29 C30 1.374(15) .
C31A C36A 1.32(3) .
C31A C32A 1.38(3) .
C31A P1 1.77(2) .
C32A C33A 1.45(3) .
C33A C34A 1.36(6) .
C34A C35A 1.22(6) .
C35A C36A 1.41(3) .
C31B C36B 1.37(4) .
C31B C32B 1.49(5) .
C31B P1 1.89(3) .
C32B C33B 1.75(8) .
C33B C34B 1.40(10) .
C34B C35B 1.34(5) .
C35B C36B 1.36(3) .
C35B C35B 1.58(5) 3_655
P1 O2 1.504(5) .
P1 O3 1.515(5) .
Cl1 O5 1.434(18) .
Cl1 O7 1.457(11) .
Cl1 O4 1.473(12) .
Cl1 O6 1.542(11) .
Cl1B O7B 1.36(4) .
Cl1B O5B 1.40(2) .
Cl1B O4B 1.422(18) .
Cl1B O6B 1.57(2) .
O4B O6B 1.59(2) .
Cl2 O11 1.322(16) .
Cl2 O11B 1.37(3) .
Cl2 O9 1.369(12) .
Cl2 O10B 1.40(3) .
Cl2 O8 1.423(9) .
Cl2 O10 1.456(15) .
O9 O10B 1.51(3) .
O10 O11B 1.02(3) .
O10 O10B 1.26(3) .
O11 O11B 1.51(3) .
